data_4065250
loop_
_publ_author_name
'Phillips, Andrew D.'
'Thommes, Katrin'
'Scopelliti, Rosario'
'Gandolfi, Claudio'
'Albrecht, Martin'
'Severin, Kay'
'Schreiber, Dominique F.'
'Dyson, Paul J.'

_publ_section_title
;
 Modulating the Steric, Electronic, and Catalytic Properties of Cp*
 Ruthenium Half-Sandwich Complexes with \b-Diketiminato Ligands
;
_journal_issue 22
_journal_name_full Organometallics
_journal_page_first 6119
_journal_paper_doi 10.1021/om2006479
_journal_volume 30
_journal_year 2011
_chemical_formula_moiety 'C31 H34 F6 N2 Ru, C6 H6'
_chemical_formula_sum 'C37 H40 F6 N2 Ru'
_chemical_formula_weight 727.78
_chemical_name_common CpRu((3,5-(CH3)2C6H3NC(CF3))2CH)
_chemical_name_systematic
;
 ?
;
_space_group_IT_number 2
_symmetry_cell_setting triclinic
_symmetry_Int_Tables_number 2
_symmetry_space_group_name_Hall '-P 1'
_symmetry_space_group_name_H-M 'P -1'
_atom_sites_solution_hydrogens geom
_atom_sites_solution_primary direct
_atom_sites_solution_secondary difmap
_audit_creation_method SHELXL-97
_cell_angle_alpha 105.494(6)
_cell_angle_beta 97.740(7)
_cell_angle_gamma 105.622(9)
_cell_formula_units_Z 2
_cell_length_a 9.8077(10)
_cell_length_b 11.4136(8)
_cell_length_c 16.3247(15)
_cell_measurement_reflns_used 172
_cell_measurement_temperature 100(2)
_cell_measurement_theta_max 22.567
_cell_measurement_theta_min 4.504
_cell_volume 1653.4(3)
_computing_cell_refinement 'Dirax/lsq (Duisenberg A.J.M., Nonius B.V., 1989-2000)'
_computing_data_collection 'Collect (Hooft, R.W.W., 1998. Nonius B.V., 1997-2000)'
_computing_data_reduction 'EvalCCD (Hooft R.W.W., Nonius B.V., 1998)'
_computing_molecular_graphics 'ORTEP-3 for windows 2.02 (Farrugia, 2008)'
_computing_publication_material 'WinGX 1.80.05 (Farrugia, 2009)'
_computing_structure_refinement 'SHELXL-97 (Sheldrick G.M., 2008)'
_computing_structure_solution 'SHELXS-97 (Sheldrick G.M., 2008)'
_diffrn_ambient_temperature 100(2)
_diffrn_detector 'Apex II 95mm CCD camera'
_diffrn_detector_area_resol_mean 9.091
_diffrn_measured_fraction_theta_full 0.996
_diffrn_measured_fraction_theta_max 0.996
_diffrn_measurement_device_type 'Bruker-Nonus KappaCCD with \k-goniostat'
_diffrn_measurement_method 'sequential \f and \w scans'
_diffrn_radiation_monochromator graphite
_diffrn_radiation_source 'fine-focus sealed tube'
_diffrn_radiation_type MoK\a
_diffrn_radiation_wavelength 0.71073
_diffrn_reflns_av_R_equivalents 0.0242
_diffrn_reflns_av_sigmaI/netI 0.0174
_diffrn_reflns_limit_h_max 11
_diffrn_reflns_limit_h_min -11
_diffrn_reflns_limit_k_max 13
_diffrn_reflns_limit_k_min -13
_diffrn_reflns_limit_l_max 19
_diffrn_reflns_limit_l_min -19
_diffrn_reflns_number 31566
_diffrn_reflns_theta_full 25.00
_diffrn_reflns_theta_max 25.00
_diffrn_reflns_theta_min 3.39
_diffrn_source 'Enraf Nonius FR590'
_exptl_absorpt_coefficient_mu 0.537
_exptl_absorpt_correction_T_max 1.0000
_exptl_absorpt_correction_T_min 0.870118
_exptl_absorpt_correction_type multi-scan
_exptl_absorpt_process_details
;
 Bruker Nonius Area Dector Scaling and Absorption Correction
 SADABS 2.10 (Bruker, 2003)
 based on an algorithm described by
 R.H. Blessing, Acta Cryst. (1995), a51, 33-38
;
_exptl_crystal_colour red
_exptl_crystal_density_diffrn 1.462
_exptl_crystal_density_method 'not measured'
_exptl_crystal_description block
_exptl_crystal_F_000 748
_exptl_crystal_size_max 0.568
_exptl_crystal_size_mid 0.225
_exptl_crystal_size_min 0.160
_refine_diff_density_max 0.359
_refine_diff_density_min -0.353
_refine_diff_density_rms 0.055
_refine_ls_extinction_method none
_refine_ls_goodness_of_fit_ref 1.154
_refine_ls_hydrogen_treatment constr
_refine_ls_matrix_type full
_refine_ls_number_parameters 424
_refine_ls_number_reflns 5820
_refine_ls_number_restraints 0
_refine_ls_restrained_S_all 1.154
_refine_ls_R_factor_all 0.0268
_refine_ls_R_factor_gt 0.0229
_refine_ls_shift/su_max 0.002
_refine_ls_shift/su_mean 0.000
_refine_ls_structure_factor_coef Fsqd
_refine_ls_weighting_details 'calc w=1/[\s^2^(Fo^2^)+(0.0127P)^2^+1.9262P] where P=(Fo^2^+2Fc^2^)/3'
_refine_ls_weighting_scheme calc
_refine_ls_wR_factor_gt 0.0532
_refine_ls_wR_factor_ref 0.0551
_reflns_number_gt 5429
_reflns_number_total 5820
_reflns_threshold_expression I>2/s(I)
_cod_data_source_file om2006479_si_001.cif
_cod_data_source_block adp492
_cod_database_code 4065250

loop_
_symmetry_equiv_pos_as_xyz
'x, y, z'
'-x, -y, -z'

loop_
_atom_site_label
_atom_site_type_symbol
_atom_site_fract_x
_atom_site_fract_y
_atom_site_fract_z
_atom_site_U_iso_or_equiv
_atom_site_adp_type
_atom_site_occupancy
_atom_site_symmetry_multiplicity
_atom_site_calc_flag
_atom_site_refinement_flags
C1 C 0.3824(2) 0.59752(18) 0.67206(13) 0.0132(4) Uani 1 1 d .
C2 C 0.3577(2) 0.52582(19) 0.58447(14) 0.0165(4) Uani 1 1 d .
H2 H 0.4360 0.5324 0.5556 0.020 Uiso 1 1 calc R
C3 C 0.2185(2) 0.44439(19) 0.53891(14) 0.0195(5) Uani 1 1 d .
C4 C 0.1054(2) 0.43674(19) 0.58300(15) 0.0210(5) Uani 1 1 d .
H4 H 0.0104 0.3817 0.5525 0.025 Uiso 1 1 calc R
C5 C 0.1282(2) 0.50795(19) 0.67075(15) 0.0187(4) Uani 1 1 d .
C6 C 0.2687(2) 0.58936(19) 0.71484(14) 0.0159(4) Uani 1 1 d .
H6 H 0.2862 0.6392 0.7743 0.019 Uiso 1 1 calc R
C7 C 0.1927(3) 0.3661(2) 0.44380(15) 0.0286(5) Uani 1 1 d .
H7A H 0.0883 0.3330 0.4178 0.043 Uiso 1 1 calc R
H7C H 0.2309 0.2943 0.4397 0.043 Uiso 1 1 calc R
H7B H 0.2424 0.4207 0.4124 0.043 Uiso 1 1 calc R
C8 C 0.0038(2) 0.4994(2) 0.71716(17) 0.0270(5) Uani 1 1 d .
H8A H -0.0714 0.4158 0.6891 0.040 Uiso 1 1 calc R
H8B H -0.0373 0.5678 0.7140 0.040 Uiso 1 1 calc R
H8C H 0.0396 0.5090 0.7784 0.040 Uiso 1 1 calc R
C9 C 0.6106(2) 0.63423(18) 0.76450(12) 0.0125(4) Uani 1 1 d .
C10 C 0.5472(2) 0.50113(19) 0.77400(13) 0.0168(4) Uani 1 1 d .
C11 C 0.7548(2) 0.69733(18) 0.80832(13) 0.0132(4) Uani 1 1 d .
H11 H 0.7991 0.6536 0.8401 0.016 Uiso 1 1 calc R
C12 C 0.8416(2) 0.81761(18) 0.81076(13) 0.0128(4) Uani 1 1 d .
C13 C 0.9997(2) 0.8551(2) 0.85952(15) 0.0220(5) Uani 1 1 d .
C14 C 0.9042(2) 1.01596(18) 0.77939(13) 0.0129(4) Uani 1 1 d .
C15 C 0.9799(2) 1.02303(19) 0.71355(13) 0.0150(4) Uani 1 1 d .
H15 H 0.9633 0.9484 0.6654 0.018 Uiso 1 1 calc R
C16 C 1.0802(2) 1.1390(2) 0.71772(14) 0.0176(4) Uani 1 1 d .
C17 C 1.1035(2) 1.2468(2) 0.78939(14) 0.0185(4) Uani 1 1 d .
H17 H 1.1715 1.3259 0.7928 0.022 Uiso 1 1 calc R
C18 C 1.0292(2) 1.24142(19) 0.85641(14) 0.0179(4) Uani 1 1 d .
C19 C 0.9291(2) 1.12447(19) 0.85090(13) 0.0153(4) Uani 1 1 d .
H19 H 0.8780 1.1190 0.8959 0.018 Uiso 1 1 calc R
C20 C 1.1584(2) 1.1464(2) 0.64435(15) 0.0245(5) Uani 1 1 d .
H20C H 1.2224 1.2344 0.6569 0.037 Uiso 1 1 calc R
H20A H 1.0871 1.1214 0.5895 0.037 Uiso 1 1 calc R
H20B H 1.2165 1.0881 0.6392 0.037 Uiso 1 1 calc R
C21 C 1.0517(3) 1.3606(2) 0.93182(15) 0.0267(5) Uani 1 1 d .
H21B H 1.0826 1.3458 0.9868 0.040 Uiso 1 1 calc R
H21A H 0.9605 1.3805 0.9314 0.040 Uiso 1 1 calc R
H21C H 1.1266 1.4328 0.9261 0.040 Uiso 1 1 calc R
C22 C 0.4674(2) 0.98357(18) 0.70548(13) 0.0123(4) Uani 1 1 d .
C23 C 0.3874(2) 0.86898(18) 0.63360(13) 0.0138(4) Uani 1 1 d .
C24 C 0.4777(2) 0.85323(19) 0.57286(13) 0.0155(4) Uani 1 1 d .
C25 C 0.6088(2) 0.96334(19) 0.60352(13) 0.0147(4) Uani 1 1 d .
C26 C 0.6000(2) 1.04572(18) 0.68383(13) 0.0134(4) Uani 1 1 d .
C27 C 0.4151(2) 1.0389(2) 0.78490(14) 0.0190(4) Uani 1 1 d .
H27B H 0.3710 1.1030 0.7752 0.028 Uiso 1 1 calc R
H27C H 0.4973 1.0796 0.8354 0.028 Uiso 1 1 calc R
H27A H 0.3427 0.9701 0.7959 0.028 Uiso 1 1 calc R
C28 C 0.2303(2) 0.7932(2) 0.61999(15) 0.0204(5) Uani 1 1 d .
H28B H 0.1692 0.8313 0.5902 0.031 Uiso 1 1 calc R
H28C H 0.2066 0.7945 0.6766 0.031 Uiso 1 1 calc R
H28A H 0.2127 0.7043 0.5843 0.031 Uiso 1 1 calc R
C29 C 0.4396(3) 0.7525(2) 0.48493(14) 0.0236(5) Uani 1 1 d .
H29B H 0.4174 0.7899 0.4393 0.035 Uiso 1 1 calc R
H29A H 0.3546 0.6811 0.4817 0.035 Uiso 1 1 calc R
H29C H 0.5219 0.7209 0.4766 0.035 Uiso 1 1 calc R
C30 C 0.7209(2) 0.9897(2) 0.55041(14) 0.0218(5) Uani 1 1 d .
H30A H 0.6785 1.0079 0.4992 0.033 Uiso 1 1 calc R
H30B H 0.7529 0.9145 0.5314 0.033 Uiso 1 1 calc R
H30C H 0.8043 1.0639 0.5860 0.033 Uiso 1 1 calc R
C31 C 0.6965(2) 1.18061(19) 0.73142(14) 0.0187(4) Uani 1 1 d .
H31A H 0.6556 1.2406 0.7119 0.028 Uiso 1 1 calc R
H31C H 0.7935 1.1912 0.7193 0.028 Uiso 1 1 calc R
H31B H 0.7034 1.1982 0.7942 0.028 Uiso 1 1 calc R
C32 C 0.4293(3) 0.1523(2) 0.03792(16) 0.0311(6) Uani 1 1 d .
H32 H 0.3739 0.0885 0.0584 0.037 Uiso 1 1 calc R
C33 C 0.3607(3) 0.2174(2) -0.00551(15) 0.0281(5) Uani 1 1 d .
H33 H 0.2581 0.1974 -0.0155 0.034 Uiso 1 1 calc R
C34 C 0.4419(3) 0.3112(2) -0.03424(15) 0.0247(5) Uani 1 1 d .
H34 H 0.3949 0.3560 -0.0637 0.030 Uiso 1 1 calc R
C35 C 0.5913(3) 0.3402(2) -0.02031(14) 0.0245(5) Uani 1 1 d .
H35 H 0.6468 0.4049 -0.0400 0.029 Uiso 1 1 calc R
C36 C 0.6598(3) 0.2747(2) 0.02244(15) 0.0271(5) Uani 1 1 d .
H36 H 0.7623 0.2943 0.0319 0.033 Uiso 1 1 calc R
C37 C 0.5790(3) 0.1805(2) 0.05132(15) 0.0295(5) Uani 1 1 d .
H37 H 0.6259 0.1353 0.0803 0.035 Uiso 1 1 calc R
N1 N 0.52941(17) 0.68086(15) 0.71665(10) 0.0123(3) Uani 1 1 d .
N2 N 0.79730(17) 0.89506(15) 0.77185(10) 0.0115(3) Uani 1 1 d .
F1 F 0.64819(13) 0.46665(11) 0.81811(8) 0.0230(3) Uani 1 1 d .
F2 F 0.44051(13) 0.49495(12) 0.81800(9) 0.0248(3) Uani 1 1 d .
F3 F 0.49361(15) 0.40705(11) 0.69685(8) 0.0263(3) Uani 1 1 d .
F4 F 1.02314(13) 0.76954(12) 0.89792(9) 0.0287(3) Uani 1 1 d .
F5 F 1.04589(18) 0.96628(14) 0.92304(12) 0.0565(5) Uani 1 1 d .
F6 F 1.09060(15) 0.8611(2) 0.80558(12) 0.0581(5) Uani 1 1 d .
Ru1 Ru 0.594415(17) 0.856395(14) 0.698014(10) 0.00971(5) Uani 1 1 d .

loop_
_atom_site_aniso_label
_atom_site_aniso_U_11
_atom_site_aniso_U_22
_atom_site_aniso_U_33
_atom_site_aniso_U_23
_atom_site_aniso_U_13
_atom_site_aniso_U_12
C1 0.0132(10) 0.0083(9) 0.0175(10) 0.0052(8) 0.0004(8) 0.0029(8)
C2 0.0166(10) 0.0144(10) 0.0184(11) 0.0040(8) 0.0025(8) 0.0067(8)
C3 0.0202(11) 0.0128(10) 0.0213(11) 0.0023(9) -0.0028(9) 0.0054(8)
C4 0.0139(10) 0.0135(10) 0.0301(13) 0.0055(9) -0.0039(9) 0.0012(8)
C5 0.0156(10) 0.0137(10) 0.0290(12) 0.0109(9) 0.0045(9) 0.0043(8)
C6 0.0170(10) 0.0128(10) 0.0179(11) 0.0059(8) 0.0035(8) 0.0038(8)
C7 0.0277(13) 0.0235(12) 0.0229(12) -0.0049(10) -0.0063(10) 0.0074(10)
C8 0.0163(11) 0.0276(12) 0.0393(14) 0.0166(11) 0.0084(10) 0.0036(9)
C9 0.0159(10) 0.0109(9) 0.0117(10) 0.0031(8) 0.0057(8) 0.0050(8)
C10 0.0189(11) 0.0136(10) 0.0166(11) 0.0057(8) 0.0009(8) 0.0035(8)
C11 0.0152(10) 0.0149(10) 0.0127(10) 0.0068(8) 0.0040(8) 0.0072(8)
C12 0.0116(10) 0.0162(10) 0.0111(10) 0.0044(8) 0.0030(8) 0.0049(8)
C13 0.0151(11) 0.0227(11) 0.0310(13) 0.0168(10) 0.0021(9) 0.0040(9)
C14 0.0093(9) 0.0132(10) 0.0164(10) 0.0070(8) 0.0005(8) 0.0029(8)
C15 0.0139(10) 0.0158(10) 0.0163(10) 0.0060(8) 0.0030(8) 0.0058(8)
C16 0.0129(10) 0.0219(11) 0.0224(11) 0.0126(9) 0.0053(8) 0.0064(8)
C17 0.0122(10) 0.0150(10) 0.0276(12) 0.0112(9) 0.0019(9) 0.0003(8)
C18 0.0152(10) 0.0150(10) 0.0206(11) 0.0050(9) -0.0007(8) 0.0030(8)
C19 0.0145(10) 0.0171(10) 0.0137(10) 0.0058(8) 0.0025(8) 0.0036(8)
C20 0.0222(11) 0.0267(12) 0.0300(13) 0.0155(10) 0.0132(10) 0.0063(10)
C21 0.0291(13) 0.0171(11) 0.0263(13) 0.0016(10) 0.0045(10) 0.0015(9)
C22 0.0122(9) 0.0135(9) 0.0135(10) 0.0059(8) 0.0016(8) 0.0067(8)
C23 0.0139(10) 0.0139(10) 0.0143(10) 0.0052(8) -0.0007(8) 0.0063(8)
C24 0.0214(11) 0.0158(10) 0.0116(10) 0.0060(8) 0.0002(8) 0.0100(9)
C25 0.0184(10) 0.0165(10) 0.0158(10) 0.0102(8) 0.0056(8) 0.0101(8)
C26 0.0147(10) 0.0134(10) 0.0143(10) 0.0065(8) 0.0011(8) 0.0071(8)
C27 0.0181(11) 0.0218(11) 0.0180(11) 0.0039(9) 0.0056(9) 0.0096(9)
C28 0.0147(10) 0.0180(10) 0.0266(12) 0.0076(9) -0.0020(9) 0.0052(9)
C29 0.0372(13) 0.0210(11) 0.0130(11) 0.0039(9) 0.0013(9) 0.0134(10)
C30 0.0259(12) 0.0296(12) 0.0208(12) 0.0161(10) 0.0106(9) 0.0157(10)
C31 0.0193(11) 0.0129(10) 0.0238(12) 0.0070(9) 0.0015(9) 0.0054(8)
C32 0.0454(15) 0.0205(12) 0.0246(13) 0.0060(10) 0.0146(11) 0.0036(11)
C33 0.0241(12) 0.0268(12) 0.0271(13) -0.0014(10) 0.0078(10) 0.0068(10)
C34 0.0296(12) 0.0208(11) 0.0199(12) 0.0020(9) -0.0023(10) 0.0101(10)
C35 0.0278(12) 0.0206(11) 0.0196(12) 0.0058(9) 0.0021(10) 0.0011(9)
C36 0.0235(12) 0.0302(13) 0.0218(12) 0.0025(10) -0.0016(10) 0.0084(10)
C37 0.0452(15) 0.0248(12) 0.0196(12) 0.0067(10) 0.0009(11) 0.0166(11)
N1 0.0123(8) 0.0116(8) 0.0115(8) 0.0024(7) 0.0020(7) 0.0031(7)
N2 0.0113(8) 0.0120(8) 0.0109(8) 0.0038(7) 0.0029(6) 0.0025(7)
F1 0.0241(7) 0.0164(6) 0.0292(7) 0.0126(5) -0.0016(5) 0.0060(5)
F2 0.0230(7) 0.0250(7) 0.0318(7) 0.0181(6) 0.0112(6) 0.0046(5)
F3 0.0388(8) 0.0106(6) 0.0217(7) 0.0014(5) -0.0041(6) 0.0045(5)
F4 0.0173(6) 0.0310(7) 0.0422(8) 0.0252(7) -0.0030(6) 0.0057(6)
F5 0.0492(10) 0.0243(8) 0.0665(12) 0.0002(8) -0.0425(9) 0.0060(7)
F6 0.0177(7) 0.1176(16) 0.0756(13) 0.0747(12) 0.0242(8) 0.0297(9)
Ru1 0.01006(8) 0.00938(8) 0.00972(8) 0.00345(6) 0.00165(6) 0.00303(6)

loop_
_atom_type_symbol
_atom_type_description
_atom_type_scat_dispersion_real
_atom_type_scat_dispersion_imag
_atom_type_scat_source
C C 0.0033 0.0016 'International Tables Vol C Tables 4.2.6.8 and 6.1.1.4'
H H 0.0000 0.0000 'International Tables Vol C Tables 4.2.6.8 and 6.1.1.4'
N N 0.0061 0.0033 'International Tables Vol C Tables 4.2.6.8 and 6.1.1.4'
F F 0.0171 0.0103 'International Tables Vol C Tables 4.2.6.8 and 6.1.1.4'
Ru Ru -1.2594 0.8363 'International Tables Vol C Tables 4.2.6.8 and 6.1.1.4'

loop_
_geom_angle_atom_site_label_1
_geom_angle_atom_site_label_2
_geom_angle_atom_site_label_3
_geom_angle
C6 C1 C2 120.33(18)
C6 C1 N1 121.32(18)
C2 C1 N1 118.35(17)
C1 C2 C3 120.42(19)
C4 C3 C2 118.6(2)
C4 C3 C7 121.38(19)
C2 C3 C7 120.1(2)
C3 C4 C5 121.80(19)
C4 C5 C6 118.5(2)
C4 C5 C8 121.0(2)
C6 C5 C8 120.5(2)
C1 C6 C5 120.4(2)
N1 C9 C11 125.09(18)
N1 C9 C10 120.83(17)
C11 C9 C10 114.08(17)
F2 C10 F3 107.23(16)
F2 C10 F1 105.63(16)
F3 C10 F1 105.36(16)
F2 C10 C9 112.95(16)
F3 C10 C9 112.96(16)
F1 C10 C9 112.12(16)
C9 C11 C12 127.25(18)
N2 C12 C11 125.03(18)
N2 C12 C13 120.85(17)
C11 C12 C13 114.07(17)
F5 C13 F6 107.3(2)
F5 C13 F4 104.87(18)
F6 C13 F4 105.27(18)
F5 C13 C12 114.30(18)
F6 C13 C12 111.60(18)
F4 C13 C12 112.81(17)
C15 C14 C19 120.22(18)
C15 C14 N2 119.31(17)
C19 C14 N2 120.45(17)
C14 C15 C16 120.58(19)
C17 C16 C15 118.58(19)
C17 C16 C20 121.34(19)
C15 C16 C20 120.07(19)
C16 C17 C18 121.67(19)
C17 C18 C19 118.86(19)
C17 C18 C21 120.83(19)
C19 C18 C21 120.26(19)
C14 C19 C18 120.09(19)
C26 C22 C23 108.43(17)
C26 C22 C27 124.84(18)
C23 C22 C27 126.33(18)
C26 C22 Ru1 73.64(11)
C23 C22 Ru1 73.42(11)
C27 C22 Ru1 124.59(14)
C24 C23 C22 107.28(17)
C24 C23 C28 126.61(18)
C22 C23 C28 125.50(18)
C24 C23 Ru1 70.14(11)
C22 C23 Ru1 67.97(11)
C28 C23 Ru1 133.92(14)
C23 C24 C25 108.28(17)
C23 C24 C29 127.45(19)
C25 C24 C29 123.68(19)
C23 C24 Ru1 72.16(11)
C25 C24 Ru1 71.30(11)
C29 C24 Ru1 129.12(14)
C26 C25 C24 108.17(17)
C26 C25 C30 127.72(19)
C24 C25 C30 123.58(19)
C26 C25 Ru1 71.86(11)
C24 C25 Ru1 70.16(11)
C30 C25 Ru1 130.08(14)
C25 C26 C22 107.43(17)
C25 C26 C31 127.13(18)
C22 C26 C31 124.84(18)
C25 C26 Ru1 70.62(11)
C22 C26 Ru1 67.82(10)
C31 C26 Ru1 133.59(14)
C37 C32 C33 119.9(2)
C34 C33 C32 119.9(2)
C33 C34 C35 120.3(2)
C34 C35 C36 119.9(2)
C37 C36 C35 120.1(2)
C36 C37 C32 120.0(2)
C9 N1 C1 116.94(16)
C9 N1 Ru1 126.24(13)
C1 N1 Ru1 116.80(12)
C12 N2 C14 117.42(16)
C12 N2 Ru1 126.29(13)
C14 N2 Ru1 116.24(12)
N1 Ru1 N2 90.07(6)
N1 Ru1 C22 124.53(7)
N2 Ru1 C22 126.81(7)
N1 Ru1 C24 111.74(7)
N2 Ru1 C24 143.63(7)
C22 Ru1 C24 64.38(7)
N1 Ru1 C25 146.80(7)
N2 Ru1 C25 109.81(7)
C22 Ru1 C25 64.16(7)
C24 Ru1 C25 38.54(8)
N1 Ru1 C23 102.27(7)
N2 Ru1 C23 165.08(7)
C22 Ru1 C23 38.62(7)
C24 Ru1 C23 37.70(7)
C25 Ru1 C23 63.58(7)
N1 Ru1 C26 163.06(7)
N2 Ru1 C26 102.64(7)
C22 Ru1 C26 38.54(7)
C24 Ru1 C26 63.69(7)
C25 Ru1 C26 37.52(7)
C23 Ru1 C26 63.68(7)

loop_
_geom_bond_atom_site_label_1
_geom_bond_atom_site_label_2
_geom_bond_distance
C1 C6 1.389(3)
C1 C2 1.396(3)
C1 N1 1.456(2)
C2 C3 1.399(3)
C3 C4 1.397(3)
C3 C7 1.518(3)
C4 C5 1.399(3)
C5 C6 1.402(3)
C5 C8 1.515(3)
C9 N1 1.345(3)
C9 C11 1.391(3)
C9 C10 1.537(3)
C10 F2 1.344(2)
C10 F3 1.346(2)
C10 F1 1.350(2)
C11 C12 1.394(3)
C12 N2 1.344(3)
C12 C13 1.533(3)
C13 F5 1.324(3)
C13 F6 1.336(3)
C13 F4 1.345(2)
C14 C15 1.393(3)
C14 C19 1.394(3)
C14 N2 1.454(2)
C15 C16 1.399(3)
C16 C17 1.393(3)
C16 C20 1.516(3)
C17 C18 1.399(3)
C18 C19 1.400(3)
C18 C21 1.512(3)
C22 C26 1.442(3)
C22 C23 1.443(3)
C22 C27 1.503(3)
C22 Ru1 2.1434(19)
C23 C24 1.424(3)
C23 C28 1.503(3)
C23 Ru1 2.2161(19)
C24 C25 1.450(3)
C24 C29 1.505(3)
C24 Ru1 2.190(2)
C25 C26 1.423(3)
C25 C30 1.507(3)
C25 Ru1 2.2048(19)
C26 C31 1.499(3)
C26 Ru1 2.2210(19)
C32 C37 1.389(4)
C32 C33 1.389(4)
C33 C34 1.382(3)
C34 C35 1.385(3)
C35 C36 1.386(3)
C36 C37 1.385(3)
N1 Ru1 2.0502(16)
N2 Ru1 2.0504(16)

loop_
_geom_torsion_atom_site_label_1
_geom_torsion_atom_site_label_2
_geom_torsion_atom_site_label_3
_geom_torsion_atom_site_label_4
_geom_torsion
C6 C1 C2 C3 -0.4(3)
N1 C1 C2 C3 179.97(18)
C1 C2 C3 C4 0.0(3)
C1 C2 C3 C7 -179.64(19)
C2 C3 C4 C5 0.0(3)
C7 C3 C4 C5 179.7(2)
C3 C4 C5 C6 0.3(3)
C3 C4 C5 C8 179.3(2)
C2 C1 C6 C5 0.7(3)
N1 C1 C6 C5 -179.65(17)
C4 C5 C6 C1 -0.7(3)
C8 C5 C6 C1 -179.69(19)
N1 C9 C10 F2 -66.0(2)
C11 C9 C10 F2 114.48(19)
N1 C9 C10 F3 55.9(2)
C11 C9 C10 F3 -123.60(19)
N1 C9 C10 F1 174.76(17)
C11 C9 C10 F1 -4.7(2)
N1 C9 C11 C12 -0.4(3)
C10 C9 C11 C12 179.03(19)
C9 C11 C12 N2 1.8(3)
C9 C11 C12 C13 -175.59(19)
N2 C12 C13 F5 57.3(3)
C11 C12 C13 F5 -125.2(2)
N2 C12 C13 F6 -64.7(3)
C11 C12 C13 F6 112.7(2)
N2 C12 C13 F4 176.98(18)
C11 C12 C13 F4 -5.5(3)
C19 C14 C15 C16 -0.8(3)
N2 C14 C15 C16 178.02(18)
C14 C15 C16 C17 0.5(3)
C14 C15 C16 C20 -178.16(19)
C15 C16 C17 C18 -0.1(3)
C20 C16 C17 C18 178.5(2)
C16 C17 C18 C19 0.0(3)
C16 C17 C18 C21 -177.6(2)
C15 C14 C19 C18 0.6(3)
N2 C14 C19 C18 -178.16(18)
C17 C18 C19 C14 -0.2(3)
C21 C18 C19 C14 177.32(19)
C26 C22 C23 C24 6.5(2)
C27 C22 C23 C24 179.56(18)
Ru1 C22 C23 C24 -59.35(13)
C26 C22 C23 C28 -165.05(18)
C27 C22 C23 C28 8.0(3)
Ru1 C22 C23 C28 129.09(19)
C26 C22 C23 Ru1 65.86(13)
C27 C22 C23 Ru1 -121.1(2)
C22 C23 C24 C25 -4.6(2)
C28 C23 C24 C25 166.88(18)
Ru1 C23 C24 C25 -62.55(13)
C22 C23 C24 C29 -175.97(19)
C28 C23 C24 C29 -4.5(3)
Ru1 C23 C24 C29 126.0(2)
C22 C23 C24 Ru1 57.98(13)
C28 C23 C24 Ru1 -130.6(2)
C23 C24 C25 C26 0.9(2)
C29 C24 C25 C26 172.73(18)
Ru1 C24 C25 C26 -62.18(13)
C23 C24 C25 C30 -171.30(18)
C29 C24 C25 C30 0.5(3)
Ru1 C24 C25 C30 125.59(19)
C23 C24 C25 Ru1 63.10(13)
C29 C24 C25 Ru1 -125.09(19)
C24 C25 C26 C22 3.1(2)
C30 C25 C26 C22 174.90(19)
Ru1 C25 C26 C22 -58.00(13)
C24 C25 C26 C31 -168.33(18)
C30 C25 C26 C31 3.5(3)
Ru1 C25 C26 C31 130.6(2)
C24 C25 C26 Ru1 61.10(13)
C30 C25 C26 Ru1 -127.1(2)
C23 C22 C26 C25 -5.9(2)
C27 C22 C26 C25 -179.13(18)
Ru1 C22 C26 C25 59.77(13)
C23 C22 C26 C31 165.73(18)
C27 C22 C26 C31 -7.5(3)
Ru1 C22 C26 C31 -128.56(19)
C23 C22 C26 Ru1 -65.71(13)
C27 C22 C26 Ru1 121.10(19)
C37 C32 C33 C34 -0.8(3)
C32 C33 C34 C35 0.3(3)
C33 C34 C35 C36 0.2(3)
C34 C35 C36 C37 -0.1(3)
C35 C36 C37 C32 -0.4(3)
C33 C32 C37 C36 0.9(4)
C11 C9 N1 C1 176.98(18)
C10 C9 N1 C1 -2.5(3)
C11 C9 N1 Ru1 -1.4(3)
C10 C9 N1 Ru1 179.16(13)
C6 C1 N1 C9 83.2(2)
C2 C1 N1 C9 -97.1(2)
C6 C1 N1 Ru1 -98.26(19)
C2 C1 N1 Ru1 81.39(19)
C11 C12 N2 C14 -178.33(18)
C13 C12 N2 C14 -1.1(3)
C11 C12 N2 Ru1 -1.1(3)
C13 C12 N2 Ru1 176.14(14)
C15 C14 N2 C12 94.4(2)
C19 C14 N2 C12 -86.8(2)
C15 C14 N2 Ru1 -83.19(19)
C19 C14 N2 Ru1 95.61(19)
C9 N1 Ru1 N2 1.52(16)
C1 N1 Ru1 N2 -176.87(14)
C9 N1 Ru1 C22 -135.22(15)
C1 N1 Ru1 C22 46.39(16)
C9 N1 Ru1 C24 151.68(15)
C1 N1 Ru1 C24 -26.71(15)
C9 N1 Ru1 C25 129.89(16)
C1 N1 Ru1 C25 -48.5(2)
C9 N1 Ru1 C23 -170.04(16)
C1 N1 Ru1 C23 11.57(15)
C9 N1 Ru1 C26 -137.5(2)
C1 N1 Ru1 C26 44.1(3)
C12 N2 Ru1 N1 -0.36(16)
C14 N2 Ru1 N1 176.95(13)
C12 N2 Ru1 C22 134.80(15)
C14 N2 Ru1 C22 -47.89(16)
C12 N2 Ru1 C24 -129.14(16)
C14 N2 Ru1 C24 48.17(19)
C12 N2 Ru1 C25 -153.21(15)
C14 N2 Ru1 C25 24.10(15)
C12 N2 Ru1 C23 145.8(2)
C14 N2 Ru1 C23 -36.9(3)
C12 N2 Ru1 C26 168.35(16)
C14 N2 Ru1 C26 -14.34(14)
C26 C22 Ru1 N1 -178.93(10)
C23 C22 Ru1 N1 -63.38(13)
C27 C22 Ru1 N1 59.68(19)
C26 C22 Ru1 N2 59.94(13)
C23 C22 Ru1 N2 175.49(10)
C27 C22 Ru1 N2 -61.45(19)
C26 C22 Ru1 C24 -79.22(12)
C23 C22 Ru1 C24 36.32(11)
C27 C22 Ru1 C24 159.39(19)
C26 C22 Ru1 C25 -36.25(11)
C23 C22 Ru1 C25 79.30(12)
C27 C22 Ru1 C25 -157.64(19)
C26 C22 Ru1 C23 -115.55(16)
C27 C22 Ru1 C23 123.1(2)
C23 C22 Ru1 C26 115.55(16)
C27 C22 Ru1 C26 -121.4(2)
C23 C24 Ru1 N1 81.86(12)
C25 C24 Ru1 N1 -160.96(11)
C29 C24 Ru1 N1 -42.3(2)
C23 C24 Ru1 N2 -155.20(11)
C25 C24 Ru1 N2 -38.02(17)
C29 C24 Ru1 N2 80.6(2)
C23 C24 Ru1 C22 -37.19(11)
C25 C24 Ru1 C22 79.99(12)
C29 C24 Ru1 C22 -161.4(2)
C23 C24 Ru1 C25 -117.18(16)
C29 C24 Ru1 C25 118.6(2)
C25 C24 Ru1 C23 117.18(16)
C29 C24 Ru1 C23 -124.2(2)
C23 C24 Ru1 C26 -80.26(12)
C25 C24 Ru1 C26 36.92(11)
C29 C24 Ru1 C26 155.6(2)
C26 C25 Ru1 N1 151.44(12)
C24 C25 Ru1 N1 33.60(18)
C30 C25 Ru1 N1 -84.1(2)
C26 C25 Ru1 N2 -85.00(12)
C24 C25 Ru1 N2 157.16(11)
C30 C25 Ru1 N2 39.5(2)
C26 C25 Ru1 C22 37.23(11)
C24 C25 Ru1 C22 -80.62(12)
C30 C25 Ru1 C22 161.7(2)
C26 C25 Ru1 C24 117.85(16)
C30 C25 Ru1 C24 -117.7(2)
C26 C25 Ru1 C23 80.44(12)
C24 C25 Ru1 C23 -37.41(11)
C30 C25 Ru1 C23 -155.1(2)
C24 C25 Ru1 C26 -117.85(16)
C30 C25 Ru1 C26 124.5(2)
C24 C23 Ru1 N1 -109.77(12)
C22 C23 Ru1 N1 131.09(11)
C28 C23 Ru1 N1 12.4(2)
C24 C23 Ru1 N2 105.0(3)
C22 C23 Ru1 N2 -14.2(3)
C28 C23 Ru1 N2 -132.9(3)
C24 C23 Ru1 C22 119.14(17)
C28 C23 Ru1 C22 -118.7(2)
C22 C23 Ru1 C24 -119.14(17)
C28 C23 Ru1 C24 122.2(2)
C24 C23 Ru1 C25 38.23(11)
C22 C23 Ru1 C25 -80.91(12)
C28 C23 Ru1 C25 160.4(2)
C24 C23 Ru1 C26 80.30(12)
C22 C23 Ru1 C26 -38.85(11)
C28 C23 Ru1 C26 -157.5(2)
C25 C26 Ru1 N1 -116.1(2)
C22 C26 Ru1 N1 3.0(3)
C31 C26 Ru1 N1 120.7(3)
C25 C26 Ru1 N2 106.15(12)
C22 C26 Ru1 N2 -134.75(11)
C31 C26 Ru1 N2 -17.1(2)
C25 C26 Ru1 C22 -119.09(16)
C31 C26 Ru1 C22 117.6(2)
C25 C26 Ru1 C24 -37.92(12)
C22 C26 Ru1 C24 81.18(12)
C31 C26 Ru1 C24 -161.2(2)
C22 C26 Ru1 C25 119.09(16)
C31 C26 Ru1 C25 -123.3(2)
C25 C26 Ru1 C23 -80.18(12)
C22 C26 Ru1 C23 38.92(11)
C31 C26 Ru1 C23 156.5(2)
